data_4024868
loop_
_publ_author_name
'Jennifer A. Kozak'
'Jennifer M. Dodd'
'Tyler J. Harrison'
'Katherine J. Jardine'
'Brian O. Patrick'
'Gregory R. Dake'

_publ_section_title
;
Enamides and Enesulfonamides as Nucleophiles: Formation of Complex Ring
Systems through a Platinum(II)-Catalyzed Addition/Friedel-Crafts Pathway
;
_journal_name_full 'Journal of Organic Chemistry'
_journal_page_first 6929
_journal_page_last 6935
_journal_paper_doi 10.1021/jo901512m
_journal_volume 74
_journal_year 2009
_chemical_formula_sum 'C25 H27 N O3'
_chemical_formula_weight 389.48
_chemical_name_systematic
;
 ?
;
_space_group_IT_number 14
_symmetry_cell_setting monoclinic
_symmetry_space_group_name_Hall '-P 2ybc'
_symmetry_space_group_name_H-M 'P 1 21/c 1'
_atom_sites_solution_hydrogens geom
_atom_sites_solution_primary direct
_atom_sites_solution_secondary difmap
_audit_creation_method SHELXL-97
_cell_angle_alpha 90.00
_cell_angle_beta 107.540(2)
_cell_angle_gamma 90.00
_cell_formula_units_Z 4
_cell_length_a 9.6061(3)
_cell_length_b 26.6832(9)
_cell_length_c 8.2419(3)
_cell_measurement_reflns_used 9969
_cell_measurement_temperature 173(2)
_cell_measurement_theta_max 28.10
_cell_measurement_theta_min 2.59
_cell_volume 2014.36(12)
_computing_structure_refinement 'SHELXL-97 (Sheldrick, 1997)'
_diffrn_ambient_temperature 173(2)
_diffrn_measured_fraction_theta_full 0.996
_diffrn_measured_fraction_theta_max 0.996
_diffrn_measurement_device_type 'Bruker X8 APEX II'
_diffrn_measurement_method 'area detector'
_diffrn_radiation_monochromator graphite
_diffrn_radiation_source 'fine-focus sealed tube'
_diffrn_radiation_type MoK\a
_diffrn_radiation_wavelength 0.71073
_diffrn_reflns_av_R_equivalents 0.0215
_diffrn_reflns_av_sigmaI/netI 0.0165
_diffrn_reflns_limit_h_max 12
_diffrn_reflns_limit_h_min -11
_diffrn_reflns_limit_k_max 35
_diffrn_reflns_limit_k_min -35
_diffrn_reflns_limit_l_max 10
_diffrn_reflns_limit_l_min -10
_diffrn_reflns_number 27626
_diffrn_reflns_theta_full 28.15
_diffrn_reflns_theta_max 28.15
_diffrn_reflns_theta_min 1.53
_exptl_absorpt_coefficient_mu 0.084
_exptl_absorpt_correction_T_max 0.972
_exptl_absorpt_correction_T_min 0.920
_exptl_absorpt_correction_type multi-scan
_exptl_crystal_colour colourless
_exptl_crystal_density_diffrn 1.284
_exptl_crystal_density_method 'not measured'
_exptl_crystal_description prism
_exptl_crystal_F_000 832
_exptl_crystal_size_max 0.55
_exptl_crystal_size_mid 0.50
_exptl_crystal_size_min 0.34
_refine_diff_density_max 0.299
_refine_diff_density_min -0.172
_refine_diff_density_rms 0.038
_refine_ls_extinction_method none
_refine_ls_goodness_of_fit_ref 1.021
_refine_ls_hydrogen_treatment constr
_refine_ls_matrix_type full
_refine_ls_number_parameters 264
_refine_ls_number_reflns 4910
_refine_ls_number_restraints 0
_refine_ls_restrained_S_all 1.021
_refine_ls_R_factor_all 0.0508
_refine_ls_R_factor_gt 0.0410
_refine_ls_shift/su_max 0.002
_refine_ls_shift/su_mean 0.000
_refine_ls_structure_factor_coef Fsqd
_refine_ls_weighting_details 'calc w=1/[\s^2^(Fo^2^)+(0.0520P)^2^+0.7402P] where P=(Fo^2^+2Fc^2^)/3'
_refine_ls_weighting_scheme calc
_refine_ls_wR_factor_gt 0.1029
_refine_ls_wR_factor_ref 0.1105
_reflns_number_gt 4128
_reflns_number_total 4910
_reflns_threshold_expression >2sigma(I)
_cod_data_source_file jo901512m_si_004.cif
_cod_data_source_block gd032
_cod_original_sg_symbol_H-M 'P 21/c'
_cod_database_code 4024868

loop_
_symmetry_equiv_pos_as_xyz
'x, y, z'
'-x, y+1/2, -z+1/2'
'-x, -y, -z'
'x, -y-1/2, z-1/2'

loop_
_atom_site_label
_atom_site_type_symbol
_atom_site_fract_x
_atom_site_fract_y
_atom_site_fract_z
_atom_site_U_iso_or_equiv
_atom_site_adp_type
_atom_site_occupancy
_atom_site_symmetry_multiplicity
_atom_site_calc_flag
_atom_site_refinement_flags
_atom_site_disorder_assembly
_atom_site_disorder_group
C1 C 0.10792(13) 0.03875(5) 0.80612(17) 0.0292(3) Uani 1 1 d . . .
C2 C 0.07920(15) 0.06522(5) 0.95472(17) 0.0326(3) Uani 1 1 d . . .
H2A H 0.1671 0.0618 1.0546 0.039 Uiso 1 1 calc R . .
H2B H -0.0018 0.0477 0.9821 0.039 Uiso 1 1 calc R . .
C3 C 0.04096(13) 0.12043(4) 0.92998(15) 0.0258(2) Uani 1 1 d . . .
H3A H 0.0515 0.1360 1.0420 0.031 Uiso 1 1 calc R . .
H3B H -0.0622 0.1240 0.8597 0.031 Uiso 1 1 calc R . .
C3A C 0.13963(12) 0.14792(4) 0.84305(15) 0.0226(2) Uani 1 1 d . . .
C4 C 0.29719(13) 0.15195(5) 0.95582(16) 0.0293(3) Uani 1 1 d . . .
H4A H 0.3611 0.1602 0.8851 0.035 Uiso 1 1 calc R . .
H4B H 0.3292 0.1194 1.0122 0.035 Uiso 1 1 calc R . .
C5 C 0.31127(14) 0.19264(5) 1.09054(17) 0.0333(3) Uani 1 1 d . . .
H5A H 0.2486 0.1840 1.1623 0.040 Uiso 1 1 calc R . .
H5B H 0.4136 0.1941 1.1649 0.040 Uiso 1 1 calc R . .
C6 C 0.26701(14) 0.24372(5) 1.00986(17) 0.0320(3) Uani 1 1 d . . .
H6A H 0.2509 0.2668 1.0966 0.038 Uiso 1 1 calc R . .
H6B H 0.3479 0.2574 0.9721 0.038 Uiso 1 1 calc R . .
C7 C 0.13124(13) 0.24191(5) 0.86066(16) 0.0273(2) Uani 1 1 d . . .
H7 H 0.0826 0.2724 0.8191 0.033 Uiso 1 1 calc R . .
C7A C 0.07632(12) 0.19942(4) 0.78432(15) 0.0233(2) Uani 1 1 d . . .
C7B C -0.03691(12) 0.19203(4) 0.62103(15) 0.0234(2) Uani 1 1 d . . .
C8 C -0.14752(12) 0.22438(4) 0.53131(15) 0.0240(2) Uani 1 1 d . . .
H8 H -0.1592 0.2564 0.5761 0.029 Uiso 1 1 calc R . .
C9 C -0.23940(12) 0.20896(4) 0.37641(15) 0.0235(2) Uani 1 1 d . . .
C10 C -0.22315(13) 0.16087(4) 0.31300(14) 0.0237(2) Uani 1 1 d . . .
C11 C -0.11140(13) 0.12928(4) 0.40073(14) 0.0235(2) Uani 1 1 d . . .
H11 H -0.0990 0.0973 0.3564 0.028 Uiso 1 1 calc R . .
C11A C -0.01786(12) 0.14564(4) 0.55538(15) 0.0228(2) Uani 1 1 d . . .
C11B C 0.11996(12) 0.12168(4) 0.67091(14) 0.0221(2) Uani 1 1 d . . .
H11B H 0.2026 0.1328 0.6292 0.027 Uiso 1 1 calc R . .
C12 C 0.17241(14) 0.04251(5) 0.54239(16) 0.0286(3) Uani 1 1 d . . .
H12A H 0.1097 0.0538 0.4297 0.034 Uiso 1 1 calc R . .
H12B H 0.1608 0.0058 0.5490 0.034 Uiso 1 1 calc R . .
C13 C 0.32933(14) 0.05436(4) 0.55872(16) 0.0275(3) Uani 1 1 d . . .
C14 C 0.36433(17) 0.08860(5) 0.45078(19) 0.0392(3) Uani 1 1 d . . .
H14 H 0.2886 0.1044 0.3643 0.047 Uiso 1 1 calc R . .
C15 C 0.5087(2) 0.10002(7) 0.4677(2) 0.0513(4) Uani 1 1 d . . .
H15 H 0.5315 0.1239 0.3940 0.062 Uiso 1 1 calc R . .
C16 C 0.61849(18) 0.07698(7) 0.5906(2) 0.0516(4) Uani 1 1 d . . .
H16 H 0.7175 0.0847 0.6017 0.062 Uiso 1 1 calc R . .
C17 C 0.58553(16) 0.04260(6) 0.6983(2) 0.0439(4) Uani 1 1 d . . .
H17 H 0.6619 0.0265 0.7831 0.053 Uiso 1 1 calc R . .
C18 C 0.44116(15) 0.03148(5) 0.68296(17) 0.0338(3) Uani 1 1 d . . .
H18 H 0.4189 0.0080 0.7582 0.041 Uiso 1 1 calc R . .
C19 C -0.36415(16) 0.28677(5) 0.32328(18) 0.0362(3) Uani 1 1 d . . .
H19A H -0.3863 0.2871 0.4318 0.054 Uiso 1 1 calc R . .
H19B H -0.4431 0.3034 0.2360 0.054 Uiso 1 1 calc R . .
H19C H -0.2722 0.3046 0.3362 0.054 Uiso 1 1 calc R . .
C20 C -0.31527(16) 0.10170(5) 0.09183(18) 0.0362(3) Uani 1 1 d . . .
H20A H -0.2203 0.0987 0.0713 0.054 Uiso 1 1 calc R . .
H20B H -0.3934 0.0981 -0.0160 0.054 Uiso 1 1 calc R . .
H20C H -0.3248 0.0754 0.1708 0.054 Uiso 1 1 calc R . .
N1 N 0.12402(11) 0.06688(4) 0.67660(13) 0.0252(2) Uani 1 1 d . . .
O1 O 0.11986(12) -0.00710(3) 0.80809(14) 0.0428(3) Uani 1 1 d . . .
O2 O -0.35085(9) 0.23646(3) 0.27380(11) 0.0291(2) Uani 1 1 d . . .
O3 O -0.32593(10) 0.14934(3) 0.16340(11) 0.0296(2) Uani 1 1 d . . .

loop_
_atom_site_aniso_label
_atom_site_aniso_U_11
_atom_site_aniso_U_22
_atom_site_aniso_U_33
_atom_site_aniso_U_23
_atom_site_aniso_U_13
_atom_site_aniso_U_12
C1 0.0261(6) 0.0245(6) 0.0391(7) 0.0024(5) 0.0130(5) 0.0001(5)
C2 0.0383(7) 0.0277(6) 0.0368(7) 0.0053(5) 0.0189(6) 0.0010(5)
C3 0.0258(6) 0.0270(6) 0.0277(6) 0.0005(4) 0.0126(5) 0.0002(4)
C3A 0.0202(5) 0.0224(5) 0.0267(6) -0.0016(4) 0.0092(4) 0.0000(4)
C4 0.0212(6) 0.0318(6) 0.0335(6) -0.0045(5) 0.0060(5) 0.0009(5)
C5 0.0265(6) 0.0378(7) 0.0325(7) -0.0080(5) 0.0043(5) -0.0018(5)
C6 0.0290(6) 0.0336(7) 0.0333(6) -0.0099(5) 0.0091(5) -0.0053(5)
C7 0.0278(6) 0.0257(6) 0.0307(6) -0.0036(5) 0.0120(5) -0.0008(5)
C7A 0.0218(5) 0.0242(5) 0.0265(5) -0.0009(4) 0.0111(4) 0.0008(4)
C7B 0.0217(5) 0.0244(5) 0.0261(6) -0.0015(4) 0.0102(4) -0.0023(4)
C8 0.0240(5) 0.0212(5) 0.0288(6) -0.0032(4) 0.0109(5) -0.0011(4)
C9 0.0227(5) 0.0222(5) 0.0275(6) 0.0017(4) 0.0102(4) 0.0004(4)
C10 0.0253(6) 0.0233(5) 0.0234(5) -0.0006(4) 0.0088(4) -0.0030(4)
C11 0.0264(6) 0.0198(5) 0.0262(5) -0.0009(4) 0.0107(5) -0.0016(4)
C11A 0.0226(5) 0.0224(5) 0.0259(5) 0.0011(4) 0.0109(4) -0.0010(4)
C11B 0.0209(5) 0.0205(5) 0.0270(5) -0.0014(4) 0.0104(4) -0.0014(4)
C12 0.0295(6) 0.0249(6) 0.0328(6) -0.0065(5) 0.0113(5) 0.0000(5)
C13 0.0313(6) 0.0242(6) 0.0305(6) -0.0076(5) 0.0146(5) 0.0000(5)
C14 0.0479(8) 0.0373(7) 0.0397(7) -0.0002(6) 0.0241(7) 0.0013(6)
C15 0.0581(10) 0.0504(9) 0.0602(10) -0.0056(8) 0.0401(9) -0.0125(8)
C16 0.0393(8) 0.0638(11) 0.0620(10) -0.0277(9) 0.0309(8) -0.0172(8)
C17 0.0312(7) 0.0539(9) 0.0450(8) -0.0190(7) 0.0089(6) 0.0021(6)
C18 0.0347(7) 0.0333(7) 0.0350(7) -0.0055(5) 0.0130(6) 0.0004(5)
C19 0.0375(7) 0.0264(6) 0.0402(7) -0.0046(5) 0.0052(6) 0.0087(5)
C20 0.0375(7) 0.0311(7) 0.0355(7) -0.0117(5) 0.0041(6) 0.0022(5)
N1 0.0257(5) 0.0209(5) 0.0313(5) -0.0026(4) 0.0122(4) 0.0001(4)
O1 0.0569(7) 0.0226(5) 0.0564(6) 0.0046(4) 0.0285(5) 0.0029(4)
O2 0.0290(4) 0.0242(4) 0.0308(4) -0.0029(3) 0.0041(4) 0.0034(3)
O3 0.0333(5) 0.0251(4) 0.0259(4) -0.0045(3) 0.0020(4) 0.0025(3)

loop_
_atom_type_symbol
_atom_type_description
_atom_type_scat_dispersion_real
_atom_type_scat_dispersion_imag
_atom_type_scat_source
C C 0.0033 0.0016 'International Tables Vol C Tables 4.2.6.8 and 6.1.1.4'
H H 0.0000 0.0000 'International Tables Vol C Tables 4.2.6.8 and 6.1.1.4'
N N 0.0061 0.0033 'International Tables Vol C Tables 4.2.6.8 and 6.1.1.4'
O O 0.0106 0.0060 'International Tables Vol C Tables 4.2.6.8 and 6.1.1.4'

loop_
_geom_angle_atom_site_label_1
_geom_angle_atom_site_label_2
_geom_angle_atom_site_label_3
_geom_angle
_geom_angle_site_symmetry_1
_geom_angle_site_symmetry_3
_geom_angle_publ_flag
O1 C1 N1 122.08(12) . . ?
O1 C1 C2 119.63(12) . . ?
N1 C1 C2 118.26(11) . . ?
C1 C2 C3 116.19(10) . . ?
C1 C2 H2A 108.2 . . ?
C3 C2 H2A 108.2 . . ?
C1 C2 H2B 108.2 . . ?
C3 C2 H2B 108.2 . . ?
H2A C2 H2B 107.4 . . ?
C2 C3 C3A 111.59(10) . . ?
C2 C3 H3A 109.3 . . ?
C3A C3 H3A 109.3 . . ?
C2 C3 H3B 109.3 . . ?
C3A C3 H3B 109.3 . . ?
H3A C3 H3B 108.0 . . ?
C7A C3A C4 111.04(10) . . ?
C7A C3A C3 109.63(9) . . ?
C4 C3A C3 112.87(10) . . ?
C7A C3A C11B 101.01(9) . . ?
C4 C3A C11B 114.67(9) . . ?
C3 C3A C11B 106.90(9) . . ?
C3A C4 C5 110.33(10) . . ?
C3A C4 H4A 109.6 . . ?
C5 C4 H4A 109.6 . . ?
C3A C4 H4B 109.6 . . ?
C5 C4 H4B 109.6 . . ?
H4A C4 H4B 108.1 . . ?
C6 C5 C4 111.53(11) . . ?
C6 C5 H5A 109.3 . . ?
C4 C5 H5A 109.3 . . ?
C6 C5 H5B 109.3 . . ?
C4 C5 H5B 109.3 . . ?
H5A C5 H5B 108.0 . . ?
C7 C6 C5 112.92(10) . . ?
C7 C6 H6A 109.0 . . ?
C5 C6 H6A 109.0 . . ?
C7 C6 H6B 109.0 . . ?
C5 C6 H6B 109.0 . . ?
H6A C6 H6B 107.8 . . ?
C7A C7 C6 122.65(12) . . ?
C7A C7 H7 118.7 . . ?
C6 C7 H7 118.7 . . ?
C7 C7A C7B 128.98(11) . . ?
C7 C7A C3A 123.87(11) . . ?
C7B C7A C3A 106.58(9) . . ?
C11A C7B C8 121.00(11) . . ?
C11A C7B C7A 109.26(10) . . ?
C8 C7B C7A 129.70(10) . . ?
C9 C8 C7B 118.62(10) . . ?
C9 C8 H8 120.7 . . ?
C7B C8 H8 120.7 . . ?
O2 C9 C8 125.36(10) . . ?
O2 C9 C10 114.45(10) . . ?
C8 C9 C10 120.19(11) . . ?
O3 C10 C11 124.86(10) . . ?
O3 C10 C9 114.16(10) . . ?
C11 C10 C9 120.97(11) . . ?
C10 C11 C11A 118.22(10) . . ?
C10 C11 H11 120.9 . . ?
C11A C11 H11 120.9 . . ?
C7B C11A C11 120.92(11) . . ?
C7B C11A C11B 108.92(10) . . ?
C11 C11A C11B 130.00(10) . . ?
N1 C11B C11A 116.78(9) . . ?
N1 C11B C3A 115.45(9) . . ?
C11A C11B C3A 103.15(9) . . ?
N1 C11B H11B 106.9 . . ?
C11A C11B H11B 106.9 . . ?
C3A C11B H11B 106.9 . . ?
N1 C12 C13 111.95(10) . . ?
N1 C12 H12A 109.2 . . ?
C13 C12 H12A 109.2 . . ?
N1 C12 H12B 109.2 . . ?
C13 C12 H12B 109.2 . . ?
H12A C12 H12B 107.9 . . ?
C18 C13 C14 118.81(13) . . ?
C18 C13 C12 120.45(12) . . ?
C14 C13 C12 120.74(12) . . ?
C15 C14 C13 120.64(15) . . ?
C15 C14 H14 119.7 . . ?
C13 C14 H14 119.7 . . ?
C16 C15 C14 120.05(15) . . ?
C16 C15 H15 120.0 . . ?
C14 C15 H15 120.0 . . ?
C15 C16 C17 120.02(14) . . ?
C15 C16 H16 120.0 . . ?
C17 C16 H16 120.0 . . ?
C16 C17 C18 120.12(15) . . ?
C16 C17 H17 119.9 . . ?
C18 C17 H17 119.9 . . ?
C13 C18 C17 120.35(14) . . ?
C13 C18 H18 119.8 . . ?
C17 C18 H18 119.8 . . ?
O2 C19 H19A 109.5 . . ?
O2 C19 H19B 109.5 . . ?
H19A C19 H19B 109.5 . . ?
O2 C19 H19C 109.5 . . ?
H19A C19 H19C 109.5 . . ?
H19B C19 H19C 109.5 . . ?
O3 C20 H20A 109.5 . . ?
O3 C20 H20B 109.5 . . ?
H20A C20 H20B 109.5 . . ?
O3 C20 H20C 109.5 . . ?
H20A C20 H20C 109.5 . . ?
H20B C20 H20C 109.5 . . ?
C1 N1 C11B 124.90(10) . . ?
C1 N1 C12 118.99(10) . . ?
C11B N1 C12 115.36(9) . . ?
C9 O2 C19 116.94(10) . . ?
C10 O3 C20 117.09(10) . . ?

loop_
_geom_bond_atom_site_label_1
_geom_bond_atom_site_label_2
_geom_bond_distance
_geom_bond_site_symmetry_2
_geom_bond_publ_flag
C1 O1 1.2285(15) . ?
C1 N1 1.3514(16) . ?
C1 C2 1.5094(18) . ?
C2 C3 1.5172(17) . ?
C2 H2A 0.9900 . ?
C2 H2B 0.9900 . ?
C3 C3A 1.5359(16) . ?
C3 H3A 0.9900 . ?
C3 H3B 0.9900 . ?
C3A C7A 1.5215(16) . ?
C3A C4 1.5226(16) . ?
C3A C11B 1.5419(15) . ?
C4 C5 1.5296(17) . ?
C4 H4A 0.9900 . ?
C4 H4B 0.9900 . ?
C5 C6 1.5198(19) . ?
C5 H5A 0.9900 . ?
C5 H5B 0.9900 . ?
C6 C7 1.4996(18) . ?
C6 H6A 0.9900 . ?
C6 H6B 0.9900 . ?
C7 C7A 1.3267(16) . ?
C7 H7 0.9500 . ?
C7A C7B 1.4666(16) . ?
C7B C11A 1.3849(16) . ?
C7B C8 1.3955(16) . ?
C8 C9 1.3780(16) . ?
C8 H8 0.9500 . ?
C9 O2 1.3617(14) . ?
C9 C10 1.4120(16) . ?
C10 O3 1.3623(14) . ?
C10 C11 1.3848(16) . ?
C11 C11A 1.3901(16) . ?
C11 H11 0.9500 . ?
C11A C11B 1.5194(16) . ?
C11B N1 1.4629(14) . ?
C11B H11B 1.0000 . ?
C12 N1 1.4740(15) . ?
C12 C13 1.5060(17) . ?
C12 H12A 0.9900 . ?
C12 H12B 0.9900 . ?
C13 C18 1.3829(19) . ?
C13 C14 1.3855(18) . ?
C14 C15 1.385(2) . ?
C14 H14 0.9500 . ?
C15 C16 1.368(3) . ?
C15 H15 0.9500 . ?
C16 C17 1.378(2) . ?
C16 H16 0.9500 . ?
C17 C18 1.386(2) . ?
C17 H17 0.9500 . ?
C18 H18 0.9500 . ?
C19 O2 1.4199(15) . ?
C19 H19A 0.9800 . ?
C19 H19B 0.9800 . ?
C19 H19C 0.9800 . ?
C20 O3 1.4180(15) . ?
C20 H20A 0.9800 . ?
C20 H20B 0.9800 . ?
C20 H20C 0.9800 . ?

loop_
_geom_torsion_atom_site_label_1
_geom_torsion_atom_site_label_2
_geom_torsion_atom_site_label_3
_geom_torsion_atom_site_label_4
_geom_torsion
_geom_torsion_site_symmetry_1
_geom_torsion_site_symmetry_2
_geom_torsion_site_symmetry_3
_geom_torsion_site_symmetry_4
_geom_torsion_publ_flag
O1 C1 C2 C3 -170.16(12) . . . . ?
N1 C1 C2 C3 11.79(17) . . . . ?
C1 C2 C3 C3A -43.34(15) . . . . ?
C2 C3 C3A C7A 167.04(10) . . . . ?
C2 C3 C3A C4 -68.62(13) . . . . ?
C2 C3 C3A C11B 58.36(13) . . . . ?
C7A C3A C4 C5 47.13(13) . . . . ?
C3 C3A C4 C5 -76.44(13) . . . . ?
C11B C3A C4 C5 160.82(10) . . . . ?
C3A C4 C5 C6 -60.70(14) . . . . ?
C4 C5 C6 C7 43.08(15) . . . . ?
C5 C6 C7 C7A -14.63(17) . . . . ?
C6 C7 C7A C7B -167.35(11) . . . . ?
C6 C7 C7A C3A 2.85(18) . . . . ?
C4 C3A C7A C7 -19.61(15) . . . . ?
C3 C3A C7A C7 105.79(13) . . . . ?
C11B C3A C7A C7 -141.64(11) . . . . ?
C4 C3A C7A C7B 152.45(10) . . . . ?
C3 C3A C7A C7B -82.15(11) . . . . ?
C11B C3A C7A C7B 30.42(11) . . . . ?
C7 C7A C7B C11A 154.30(12) . . . . ?
C3A C7A C7B C11A -17.22(12) . . . . ?
C7 C7A C7B C8 -23.4(2) . . . . ?
C3A C7A C7B C8 165.07(11) . . . . ?
C11A C7B C8 C9 0.95(17) . . . . ?
C7A C7B C8 C9 178.43(11) . . . . ?
C7B C8 C9 O2 -179.28(10) . . . . ?
C7B C8 C9 C10 1.52(17) . . . . ?
O2 C9 C10 O3 -2.76(14) . . . . ?
C8 C9 C10 O3 176.53(10) . . . . ?
O2 C9 C10 C11 177.82(10) . . . . ?
C8 C9 C10 C11 -2.90(17) . . . . ?
O3 C10 C11 C11A -177.65(10) . . . . ?
C9 C10 C11 C11A 1.71(17) . . . . ?
C8 C7B C11A C11 -2.14(17) . . . . ?
C7A C7B C11A C11 179.91(10) . . . . ?
C8 C7B C11A C11B 173.70(10) . . . . ?
C7A C7B C11A C11B -4.25(12) . . . . ?
C10 C11 C11A C7B 0.77(17) . . . . ?
C10 C11 C11A C11B -174.08(11) . . . . ?
C7B C11A C11B N1 151.19(10) . . . . ?
C11 C11A C11B N1 -33.47(17) . . . . ?
C7B C11A C11B C3A 23.45(11) . . . . ?
C11 C11A C11B C3A -161.22(11) . . . . ?
C7A C3A C11B N1 -160.39(9) . . . . ?
C4 C3A C11B N1 80.15(12) . . . . ?
C3 C3A C11B N1 -45.75(12) . . . . ?
C7A C3A C11B C11A -31.82(10) . . . . ?
C4 C3A C11B C11A -151.27(10) . . . . ?
C3 C3A C11B C11A 82.82(10) . . . . ?
N1 C12 C13 C18 75.51(14) . . . . ?
N1 C12 C13 C14 -103.95(13) . . . . ?
C18 C13 C14 C15 -0.5(2) . . . . ?
C12 C13 C14 C15 178.99(13) . . . . ?
C13 C14 C15 C16 0.8(2) . . . . ?
C14 C15 C16 C17 -0.4(2) . . . . ?
C15 C16 C17 C18 -0.4(2) . . . . ?
C14 C13 C18 C17 -0.24(19) . . . . ?
C12 C13 C18 C17 -179.71(12) . . . . ?
C16 C17 C18 C13 0.7(2) . . . . ?
O1 C1 N1 C11B -176.14(12) . . . . ?
C2 C1 N1 C11B 1.87(18) . . . . ?
O1 C1 N1 C12 -6.51(18) . . . . ?
C2 C1 N1 C12 171.49(11) . . . . ?
C11A C11B N1 C1 -104.67(13) . . . . ?
C3A C11B N1 C1 16.81(16) . . . . ?
C11A C11B N1 C12 85.36(12) . . . . ?
C3A C11B N1 C12 -153.15(10) . . . . ?
C13 C12 N1 C1 -105.34(13) . . . . ?
C13 C12 N1 C11B 65.26(13) . . . . ?
C8 C9 O2 C19 6.37(17) . . . . ?
C10 C9 O2 C19 -174.39(11) . . . . ?
C11 C10 O3 C20 -1.11(17) . . . . ?
C9 C10 O3 C20 179.49(11) . . . . ?
